data_2015792
loop_
_publ_author_name
'Agata Bia\/lo\'nska'
'Zbigniew Ciunik'

_publ_section_title
;
 Isomorphous brucinium 4-nitrobenzoate methanol solvate and brucinium
 4-nitrobenzoate dihydrate
;
_journal_coeditor_code GD3069
_journal_issue 2
_journal_name_full 'Acta Crystallographica Section C'
_journal_page_first o120
_journal_page_last o122
_journal_paper_doi 10.1107/S010827010605517X
_journal_volume 63
_journal_year 2007
_chemical_formula_iupac 'C23 H27 N2 O4 +, C7 H4 N O4 -, 2H2 O'
_chemical_formula_moiety 'C23 H27 N2 O4 +, C7 H4 N O4 -, 2(H2 O)'
_chemical_formula_sum 'C30 H35 N3 O10'
_chemical_formula_weight 597.61
_chemical_name_systematic
;
brucinium 4-nitrobenzoate dihydrate
;
_space_group_IT_number 4
_symmetry_cell_setting monoclinic
_symmetry_space_group_name_Hall 'P 2yb'
_symmetry_space_group_name_H-M 'P 1 21 1'
_atom_sites_solution_hydrogens geom
_atom_sites_solution_primary direct
_atom_sites_solution_secondary difmap
_audit_creation_method SHELXL-97
_cell_angle_alpha 90.00
_cell_angle_beta 108.61(3)
_cell_angle_gamma 90.00
_cell_formula_units_Z 2
_cell_length_a 10.085(2)
_cell_length_b 12.338(3)
_cell_length_c 11.615(3)
_cell_measurement_reflns_used 7856
_cell_measurement_temperature 100(2)
_cell_measurement_theta_max 27.00
_cell_measurement_theta_min 3.63
_cell_volume 1369.7(6)
_computing_cell_refinement 'CrysAlis RED (Oxford Diffraction, 2001)'
_computing_data_collection 'CrysAlis CCD (Oxford Diffraction, 2001)'
_computing_data_reduction 'CrysAlis RED'
_computing_molecular_graphics 'SHELXTL-NT (Bruker, 1999)'
_computing_publication_material SHELXL97
_computing_structure_refinement 'SHELXL97 (Sheldrick, 1997)'
_computing_structure_solution 'SHELXS97 (Sheldrick, 1990)'
_diffrn_ambient_temperature 100(2)
_diffrn_measured_fraction_theta_full 0.993
_diffrn_measured_fraction_theta_max 0.993
_diffrn_measurement_device_type 'Kuma KM-4-CCD'
_diffrn_measurement_method \w
_diffrn_radiation_monochromator graphite
_diffrn_radiation_source 'fine-focus sealed tube'
_diffrn_radiation_type MoK\a
_diffrn_radiation_wavelength 0.71073
_diffrn_reflns_av_R_equivalents 0.0281
_diffrn_reflns_av_sigmaI/netI 0.0266
_diffrn_reflns_limit_h_max 12
_diffrn_reflns_limit_h_min -11
_diffrn_reflns_limit_k_max 14
_diffrn_reflns_limit_k_min -15
_diffrn_reflns_limit_l_max 14
_diffrn_reflns_limit_l_min -14
_diffrn_reflns_number 9184
_diffrn_reflns_theta_full 27.00
_diffrn_reflns_theta_max 27.00
_diffrn_reflns_theta_min 3.63
_diffrn_standards_decay_% 0
_diffrn_standards_number 0
_exptl_absorpt_coefficient_mu 0.110
_exptl_absorpt_correction_type none
_exptl_crystal_colour yellow
_exptl_crystal_density_diffrn 1.449
_exptl_crystal_density_method 'not measured'
_exptl_crystal_description block
_exptl_crystal_F_000 632
_exptl_crystal_size_max 0.30
_exptl_crystal_size_mid 0.30
_exptl_crystal_size_min 0.30
_refine_diff_density_max 0.229
_refine_diff_density_min -0.199
_refine_ls_abs_structure_details
;
Toda <i>et al.</i> (1985)
;
_refine_ls_extinction_method none
_refine_ls_goodness_of_fit_ref 1.052
_refine_ls_hydrogen_treatment constr
_refine_ls_matrix_type full
_refine_ls_number_parameters 388
_refine_ls_number_reflns 3110
_refine_ls_number_restraints 1
_refine_ls_restrained_S_all 1.052
_refine_ls_R_factor_all 0.0327
_refine_ls_R_factor_gt 0.0300
_refine_ls_shift/su_max 0.000
_refine_ls_shift/su_mean 0.000
_refine_ls_structure_factor_coef Fsqd
_refine_ls_weighting_details 'calc w=1/[\s^2^(Fo^2^)+(0.0521P)^2^+0.1159P] where P=(Fo^2^+2Fc^2^)/3'
_refine_ls_weighting_scheme calc
_refine_ls_wR_factor_gt 0.0766
_refine_ls_wR_factor_ref 0.0781
_reflns_number_gt 2925
_reflns_number_total 3110
_reflns_threshold_expression I>2sigma(I)
_cod_data_source_file gd3069.cif
_cod_data_source_block II
_cod_original_sg_symbol_H-M 'P 21'
_cod_database_code 2015792
_cod_database_fobs_code 2015792

loop_
_symmetry_equiv_pos_as_xyz
'x, y, z'
'-x, y+1/2, -z'

loop_
_atom_site_type_symbol
_atom_site_label
_atom_site_fract_x
_atom_site_fract_y
_atom_site_fract_z
_atom_site_U_iso_or_equiv
_atom_site_adp_type
_atom_site_calc_flag
_atom_site_refinement_flags
_atom_site_occupancy
O O1 0.11911(15) 0.35539(12) 0.44381(12) 0.0177(3) Uani d . 1
O O2 0.36548(15) 0.84592(11) 0.00778(12) 0.0163(3) Uani d . 1
O O3 0.32463(15) 0.70986(12) -0.16503(12) 0.0176(3) Uani d . 1
O O4 0.25676(16) 0.70753(12) 0.37666(13) 0.0206(3) Uani d . 1
N N1 0.27349(17) 0.55629(13) 0.26796(14) 0.0128(3) Uani d . 1
N N2 0.17895(17) 0.23094(13) 0.05939(15) 0.0141(3) Uani d . 1
H H2 0.1812 0.1962 -0.0110 0.017 Uiso calc R 1
C C1 0.3280(2) 0.71275(16) 0.14959(18) 0.0137(4) Uani d . 1
H H1 0.3451 0.7630 0.2146 0.016 Uiso calc R 1
C C2 0.3377(2) 0.74346(16) 0.03704(18) 0.0140(4) Uani d . 1
C C3 0.3124(2) 0.66794(16) -0.05899(17) 0.0137(4) Uani d . 1
C C4 0.2807(2) 0.56053(16) -0.04231(17) 0.0130(4) Uani d . 1
H H4 0.2670 0.5090 -0.1058 0.016 Uiso calc R 1
C C5 0.26952(19) 0.53025(16) 0.07075(17) 0.0127(4) Uani d . 1
C C6 0.29209(19) 0.60531(16) 0.16310(17) 0.0122(4) Uani d . 1
C C7 0.24892(19) 0.41811(16) 0.11471(17) 0.0118(4) Uani d . 1
C C8 0.2240(2) 0.44285(15) 0.23831(16) 0.0115(4) Uani d . 1
H H8 0.2821 0.3928 0.3024 0.014 Uiso calc R 1
C C9 0.2394(2) 0.60976(17) 0.35811(17) 0.0148(4) Uani d . 1
C C10 0.1816(2) 0.53845(17) 0.43710(18) 0.0164(4) Uani d . 1
H H10A 0.1368 0.5858 0.4829 0.020 Uiso calc R 1
H H10B 0.2611 0.5016 0.4972 0.020 Uiso calc R 1
C C11 0.0742(2) 0.45114(16) 0.37080(17) 0.0146(4) Uani d . 1
H H11 -0.0208 0.4726 0.3723 0.018 Uiso calc R 1
C C12 0.0257(2) 0.26399(17) 0.40795(19) 0.0195(4) Uani d . 1
H H12A -0.0719 0.2904 0.3750 0.023 Uiso calc R 1
H H12B 0.0329 0.2188 0.4801 0.023 Uiso calc R 1
C C13 0.0595(2) 0.19608(18) 0.31369(18) 0.0172(4) Uani d . 1
H H13 0.0933 0.1243 0.3334 0.021 Uiso calc R 1
C C14 0.0429(2) 0.23470(16) 0.20289(18) 0.0149(4) Uani d . 1
C C15 0.0807(2) 0.16860(16) 0.10923(18) 0.0162(4) Uani d . 1
H H15A -0.0053 0.1499 0.0422 0.019 Uiso calc R 1
H H15B 0.1259 0.1002 0.1464 0.019 Uiso calc R 1
C C16 0.3262(2) 0.23310(16) 0.14690(19) 0.0170(4) Uani d . 1
H H16A 0.3847 0.1771 0.1255 0.020 Uiso calc R 1
H H16B 0.3267 0.2205 0.2312 0.020 Uiso calc R 1
C C17 0.3792(2) 0.34588(16) 0.13331(18) 0.0151(4) Uani d . 1
H H17A 0.4132 0.3499 0.0623 0.018 Uiso calc R 1
H H17B 0.4558 0.3674 0.2071 0.018 Uiso calc R 1
C C18 0.0714(2) 0.44026(16) 0.23870(17) 0.0127(4) Uani d . 1
H H18 0.0277 0.5086 0.1975 0.015 Uiso calc R 1
C C19 -0.01409(19) 0.34765(16) 0.16197(17) 0.0132(4) Uani d . 1
H H19 -0.1124 0.3523 0.1637 0.016 Uiso calc R 1
C C20 -0.01399(19) 0.36740(17) 0.03092(17) 0.0143(4) Uani d . 1
H H20A -0.0801 0.3171 -0.0255 0.017 Uiso calc R 1
H H20B -0.0440 0.4426 0.0059 0.017 Uiso calc R 1
C C21 0.1334(2) 0.34879(15) 0.02627(17) 0.0128(4) Uani d . 1
H H21 0.1338 0.3631 -0.0584 0.015 Uiso calc R 1
C C22 0.4016(2) 0.92377(17) 0.10423(19) 0.0190(4) Uani d . 1
H H22A 0.4190 0.9942 0.0727 0.028 Uiso calc R 1
H H22B 0.4860 0.8999 0.1682 0.028 Uiso calc R 1
H H22C 0.3243 0.9306 0.1379 0.028 Uiso calc R 1
C C23 0.3030(2) 0.63603(17) -0.26413(18) 0.0176(4) Uani d . 1
H H23A 0.3178 0.6737 -0.3333 0.026 Uiso calc R 1
H H23B 0.2071 0.6080 -0.2877 0.026 Uiso calc R 1
H H23C 0.3692 0.5757 -0.2394 0.026 Uiso calc R 1
O O5 0.20541(17) 0.11227(14) -0.12251(14) 0.0233(3) Uani d . 1
O O6 0.28463(18) 0.27240(13) -0.16032(15) 0.0266(4) Uani d . 1
O O7 0.47545(18) -0.10552(13) -0.55168(15) 0.0278(4) Uani d . 1
O O8 0.44703(19) 0.04976(14) -0.64310(15) 0.0275(4) Uani d . 1
N N3 0.43946(19) -0.01034(15) -0.56068(16) 0.0194(4) Uani d . 1
C C24 0.2623(2) 0.17384(19) -0.18006(19) 0.0205(4) Uani d . 1
C C25 0.3059(2) 0.12344(18) -0.28173(18) 0.0165(4) Uani d . 1
C C26 0.3050(2) 0.01188(18) -0.29745(18) 0.0176(4) Uani d . 1
H H26 0.2763 -0.0341 -0.2442 0.021 Uiso calc R 1
C C27 0.3460(2) -0.03304(17) -0.39057(19) 0.0176(4) Uani d . 1
H H27 0.3453 -0.1093 -0.4021 0.021 Uiso calc R 1
C C28 0.3881(2) 0.03650(17) -0.46619(18) 0.0155(4) Uani d . 1
C C29 0.3901(2) 0.14808(17) -0.45338(18) 0.0175(4) Uani d . 1
H H29 0.4187 0.1937 -0.5070 0.021 Uiso calc R 1
C C30 0.3491(2) 0.19132(18) -0.35979(18) 0.0185(4) Uani d . 1
H H30 0.3503 0.2676 -0.3485 0.022 Uiso calc R 1
O O1W -0.11300(18) 0.91196(15) 0.32066(15) 0.0301(4) Uani d . 1
H H11W -0.1689 0.8676 0.2677 0.045 Uiso d R 1
H H12W -0.1172 0.8950 0.3930 0.045 Uiso d R 1
O O2W 0.14850(19) 0.92107(15) 0.28352(16) 0.0331(4) Uani d . 1
H H21W 0.0679 0.9170 0.2975 0.050 Uiso d R 1
H H22W 0.1893 0.8595 0.3133 0.050 Uiso d R 1

loop_
_atom_site_aniso_label
_atom_site_aniso_U_11
_atom_site_aniso_U_22
_atom_site_aniso_U_33
_atom_site_aniso_U_12
_atom_site_aniso_U_13
_atom_site_aniso_U_23
O1 0.0213(7) 0.0153(7) 0.0164(7) -0.0035(6) 0.0058(6) 0.0005(6)
O2 0.0209(7) 0.0115(7) 0.0179(7) -0.0026(6) 0.0081(6) -0.0023(6)
O3 0.0249(8) 0.0154(7) 0.0152(7) -0.0034(6) 0.0100(6) -0.0014(6)
O4 0.0304(8) 0.0125(7) 0.0217(7) -0.0020(6) 0.0123(6) -0.0044(6)
N1 0.0143(8) 0.0110(8) 0.0135(8) -0.0016(6) 0.0050(6) -0.0011(6)
N2 0.0163(8) 0.0112(8) 0.0156(8) -0.0009(6) 0.0063(6) -0.0022(6)
C1 0.0126(9) 0.0135(9) 0.0155(9) -0.0002(7) 0.0053(7) -0.0037(8)
C2 0.0129(9) 0.0111(9) 0.0184(9) 0.0001(7) 0.0057(7) -0.0005(8)
C3 0.0137(9) 0.0149(10) 0.0137(9) -0.0005(7) 0.0062(7) -0.0001(8)
C4 0.0133(9) 0.0126(9) 0.0142(9) 0.0001(7) 0.0056(7) -0.0023(7)
C5 0.0097(8) 0.0122(9) 0.0164(9) 0.0005(7) 0.0047(7) 0.0002(8)
C6 0.0092(8) 0.0133(9) 0.0141(9) -0.0002(7) 0.0035(7) 0.0010(8)
C7 0.0118(9) 0.0119(9) 0.0124(9) -0.0006(7) 0.0047(7) -0.0005(7)
C8 0.0132(9) 0.0096(9) 0.0118(9) -0.0004(7) 0.0041(7) -0.0006(7)
C9 0.0137(9) 0.0158(10) 0.0140(9) 0.0000(7) 0.0030(7) -0.0015(8)
C10 0.0195(10) 0.0155(10) 0.0157(9) -0.0016(8) 0.0077(8) -0.0023(8)
C11 0.0151(9) 0.0158(10) 0.0149(9) -0.0012(8) 0.0075(7) -0.0020(8)
C12 0.0254(11) 0.0163(10) 0.0193(10) -0.0077(8) 0.0107(9) -0.0013(8)
C13 0.0173(10) 0.0142(10) 0.0212(10) -0.0033(8) 0.0076(8) -0.0003(8)
C14 0.0137(9) 0.0127(9) 0.0190(9) -0.0034(7) 0.0060(7) -0.0021(8)
C15 0.0207(10) 0.0130(10) 0.0165(9) -0.0044(8) 0.0082(8) -0.0014(8)
C16 0.0145(9) 0.0152(10) 0.0206(10) 0.0011(8) 0.0046(8) -0.0016(8)
C17 0.0139(9) 0.0134(9) 0.0191(9) 0.0019(7) 0.0066(7) -0.0014(8)
C18 0.0109(9) 0.0136(9) 0.0140(9) 0.0007(7) 0.0044(7) -0.0017(7)
C19 0.0109(8) 0.0135(9) 0.0151(9) -0.0003(7) 0.0041(7) -0.0010(7)
C20 0.0136(9) 0.0145(10) 0.0143(9) -0.0021(7) 0.0036(7) -0.0016(7)
C21 0.0144(9) 0.0099(9) 0.0139(9) -0.0016(7) 0.0045(7) -0.0014(7)
C22 0.0243(11) 0.0113(9) 0.0208(10) -0.0035(8) 0.0065(8) -0.0036(8)
C23 0.0214(10) 0.0181(10) 0.0154(10) -0.0002(8) 0.0089(8) -0.0012(8)
O5 0.0271(8) 0.0256(8) 0.0230(7) -0.0051(7) 0.0159(6) -0.0053(6)
O6 0.0366(10) 0.0235(9) 0.0239(8) -0.0050(7) 0.0157(7) -0.0063(7)
O7 0.0314(9) 0.0198(8) 0.0374(9) 0.0048(7) 0.0182(7) -0.0032(7)
O8 0.0384(9) 0.0255(9) 0.0261(8) -0.0019(7) 0.0207(7) -0.0010(7)
N3 0.0186(9) 0.0186(9) 0.0239(9) -0.0020(7) 0.0110(7) -0.0031(7)
C24 0.0195(10) 0.0261(12) 0.0171(10) -0.0018(9) 0.0077(8) -0.0042(9)
C25 0.0129(9) 0.0219(11) 0.0142(9) -0.0024(8) 0.0035(7) -0.0032(8)
C26 0.0159(10) 0.0211(11) 0.0157(10) -0.0014(8) 0.0048(8) 0.0040(8)
C27 0.0165(10) 0.0144(10) 0.0221(10) 0.0004(8) 0.0066(8) 0.0003(8)
C28 0.0128(9) 0.0190(10) 0.0146(9) 0.0006(8) 0.0043(7) -0.0017(8)
C29 0.0190(10) 0.0179(10) 0.0169(10) -0.0012(8) 0.0076(8) 0.0007(8)
C30 0.0185(10) 0.0185(11) 0.0184(10) -0.0025(8) 0.0056(8) -0.0017(8)
O1W 0.0395(10) 0.0277(9) 0.0270(8) 0.0026(8) 0.0159(7) 0.0039(7)
O2W 0.0344(10) 0.0242(9) 0.0434(10) 0.0014(7) 0.0161(8) 0.0028(8)

loop_
_atom_type_symbol
_atom_type_description
_atom_type_scat_dispersion_real
_atom_type_scat_dispersion_imag
_atom_type_scat_source
C C 0.0033 0.0000 'International Tables Vol C Tables 4.2.6.8 and 6.1.1.4'
H H 0.0000 0.0000 'International Tables Vol C Tables 4.2.6.8 and 6.1.1.4'
N N 0.0061 0.0000 'International Tables Vol C Tables 4.2.6.8 and 6.1.1.4'
O O 0.0106 0.0000 'International Tables Vol C Tables 4.2.6.8 and 6.1.1.4'

loop_
_geom_angle_atom_site_label_1
_geom_angle_atom_site_label_2
_geom_angle_atom_site_label_3
_geom_angle
C11 O1 C12 114.68(15)
C2 O2 C22 116.67(16)
C3 O3 C23 116.53(15)
C9 N1 C6 125.60(17)
C9 N1 C8 118.79(16)
C6 N1 C8 109.09(15)
C15 N2 C16 112.12(16)
C15 N2 C21 113.47(15)
C16 N2 C21 107.65(15)
C15 N2 H2 107.8
C16 N2 H2 107.8
C21 N2 H2 107.8
C2 C1 C6 117.50(18)
C2 C1 H1 121.3
C6 C1 H1 121.3
O2 C2 C1 124.62(18)
O2 C2 C3 114.53(17)
C1 C2 C3 120.80(18)
O3 C3 C4 124.92(17)
O3 C3 C2 114.41(17)
C4 C3 C2 120.66(18)
C3 C4 C5 118.32(18)
C3 C4 H4 120.8
C5 C4 H4 120.8
C6 C5 C4 120.39(18)
C6 C5 C7 110.98(16)
C4 C5 C7 128.32(17)
C5 C6 C1 122.29(18)
C5 C6 N1 110.21(17)
C1 C6 N1 127.49(18)
C5 C7 C21 116.00(15)
C5 C7 C17 111.89(15)
C21 C7 C17 101.60(15)
C5 C7 C8 102.18(15)
C21 C7 C8 114.26(15)
C17 C7 C8 111.27(15)
N1 C8 C18 106.28(15)
N1 C8 C7 104.80(15)
C18 C8 C7 116.86(15)
N1 C8 H8 109.5
C18 C8 H8 109.5
C7 C8 H8 109.5
O4 C9 N1 123.37(19)
O4 C9 C10 121.66(18)
N1 C9 C10 114.95(17)
C9 C10 C11 116.49(16)
C9 C10 H10A 108.2
C11 C10 H10A 108.2
C9 C10 H10B 108.2
C11 C10 H10B 108.2
H10A C10 H10B 107.3
O1 C11 C18 114.83(16)
O1 C11 C10 103.87(15)
C18 C11 C10 110.25(16)
O1 C11 H11 109.2
C18 C11 H11 109.2
C10 C11 H11 109.2
O1 C12 C13 111.54(17)
O1 C12 H12A 109.3
C13 C12 H12A 109.3
O1 C12 H12B 109.3
C13 C12 H12B 109.3
H12A C12 H12B 108.0
C14 C13 C12 121.13(19)
C14 C13 H13 119.4
C12 C13 H13 119.4
C13 C14 C15 121.50(18)
C13 C14 C19 123.16(18)
C15 C14 C19 115.33(17)
C14 C15 N2 110.54(16)
C14 C15 H15A 109.5
N2 C15 H15A 109.5
C14 C15 H15B 109.5
N2 C15 H15B 109.5
H15A C15 H15B 108.1
N2 C16 C17 104.46(16)
N2 C16 H16A 110.9
C17 C16 H16A 110.9
N2 C16 H16B 110.9
C17 C16 H16B 110.9
H16A C16 H16B 108.9
C16 C17 C7 103.41(16)
C16 C17 H17A 111.1
C7 C17 H17A 111.1
C16 C17 H17B 111.1
C7 C17 H17B 111.1
H17A C17 H17B 109.0
C11 C18 C19 118.33(16)
C11 C18 C8 107.58(15)
C19 C18 C8 113.00(15)
C11 C18 H18 105.6
C19 C18 H18 105.6
C8 C18 H18 105.6
C14 C19 C18 114.45(16)
C14 C19 C20 109.48(16)
C18 C19 C20 106.17(16)
C14 C19 H19 108.9
C18 C19 H19 108.9
C20 C19 H19 108.9
C21 C20 C19 108.63(16)
C21 C20 H20A 110.0
C19 C20 H20A 110.0
C21 C20 H20B 110.0
C19 C20 H20B 110.0
H20A C20 H20B 108.3
C20 C21 N2 110.56(15)
C20 C21 C7 115.55(16)
N2 C21 C7 104.84(14)
C20 C21 H21 108.6
N2 C21 H21 108.6
C7 C21 H21 108.6
O2 C22 H22A 109.5
O2 C22 H22B 109.5
H22A C22 H22B 109.5
O2 C22 H22C 109.5
H22A C22 H22C 109.5
H22B C22 H22C 109.5
O3 C23 H23A 109.5
O3 C23 H23B 109.5
H23A C23 H23B 109.5
O3 C23 H23C 109.5
H23A C23 H23C 109.5
H23B C23 H23C 109.5
O7 N3 O8 123.61(19)
O7 N3 C28 118.56(18)
O8 N3 C28 117.80(17)
O6 C24 O5 125.2(2)
O6 C24 C25 117.6(2)
O5 C24 C25 117.3(2)
C26 C25 C30 119.81(19)
C26 C25 C24 121.15(19)
C30 C25 C24 119.03(19)
C25 C26 C27 120.45(19)
C25 C26 H26 119.8
C27 C26 H26 119.8
C28 C27 C26 118.2(2)
C28 C27 H27 120.9
C26 C27 H27 120.9
C29 C28 C27 122.95(19)
C29 C28 N3 118.28(18)
C27 C28 N3 118.71(19)
C28 C29 C30 117.97(19)
C28 C29 H29 121.0
C30 C29 H29 121.0
C29 C30 C25 120.6(2)
C29 C30 H30 119.7
C25 C30 H30 119.7
H11W O1W H12W 107.7
H21W O2W H22W 102.9

loop_
_geom_bond_atom_site_label_1
_geom_bond_atom_site_label_2
_geom_bond_distance
O1 C11 1.440(2)
O1 C12 1.443(2)
O2 C2 1.361(2)
O2 C22 1.432(2)
O3 C3 1.377(2)
O3 C23 1.429(2)
O4 C9 1.228(3)
N1 C9 1.371(2)
N1 C6 1.425(2)
N1 C8 1.489(2)
N2 C15 1.508(3)
N2 C16 1.509(3)
N2 C21 1.536(2)
N2 H2 0.9300
C1 C2 1.394(3)
C1 C6 1.396(3)
C1 H1 0.9500
C2 C3 1.413(3)
C3 C4 1.391(3)
C4 C5 1.404(3)
C4 H4 0.9500
C5 C6 1.380(3)
C5 C7 1.512(3)
C7 C21 1.543(3)
C7 C17 1.545(3)
C7 C8 1.565(3)
C8 C18 1.540(3)
C8 H8 1.0000
C9 C10 1.516(3)
C10 C11 1.547(3)
C10 H10A 0.9900
C10 H10B 0.9900
C11 C18 1.531(3)
C11 H11 1.0000
C12 C13 1.502(3)
C12 H12A 0.9900
C12 H12B 0.9900
C13 C14 1.332(3)
C13 H13 0.9500
C14 C15 1.503(3)
C14 C19 1.524(3)
C15 H15A 0.9900
C15 H15B 0.9900
C16 C17 1.517(3)
C16 H16A 0.9900
C16 H16B 0.9900
C17 H17A 0.9900
C17 H17B 0.9900
C18 C19 1.534(3)
C18 H18 1.0000
C19 C20 1.542(3)
C19 H19 1.0000
C20 C21 1.522(3)
C20 H20A 0.9900
C20 H20B 0.9900
C21 H21 1.0000
C22 H22A 0.9800
C22 H22B 0.9800
C22 H22C 0.9800
C23 H23A 0.9800
C23 H23B 0.9800
C23 H23C 0.9800
O5 C24 1.264(3)
O6 C24 1.245(3)
O7 N3 1.224(2)
O8 N3 1.232(2)
N3 C28 1.473(3)
C24 C25 1.518(3)
C25 C26 1.388(3)
C25 C30 1.402(3)
C26 C27 1.390(3)
C26 H26 0.9500
C27 C28 1.387(3)
C27 H27 0.9500
C28 C29 1.384(3)
C29 C30 1.387(3)
C29 H29 0.9500
C30 H30 0.9500
O1W H11W 0.8800
O1W H12W 0.8800
O2W H21W 0.8800
O2W H22W 0.8800

loop_
_geom_hbond_atom_site_label_D
_geom_hbond_atom_site_label_H
_geom_hbond_atom_site_label_A
_geom_hbond_site_symmetry_A
_geom_hbond_distance_DH
_geom_hbond_distance_HA
_geom_hbond_distance_DA
_geom_hbond_angle_DHA
N2 H2 O5 . 0.93 1.74 2.653(2) 169
O2W H22W O4 . 0.88 2.05 2.924(2) 172
O2W H21W O1W . 0.88 1.93 2.807(2) 177
O1W H11W O6 2 0.88 1.84 2.715(3) 178
O1W H12W O1 2_556 0.88 1.96 2.843(2) 178

loop_
_geom_torsion_atom_site_label_1
_geom_torsion_atom_site_label_2
_geom_torsion_atom_site_label_3
_geom_torsion_atom_site_label_4
_geom_torsion
C22 O2 C2 C1 7.0(3)
C22 O2 C2 C3 -175.73(17)
C6 C1 C2 O2 176.96(17)
C6 C1 C2 C3 -0.2(3)
C23 O3 C3 C4 -0.1(3)
C23 O3 C3 C2 178.69(17)
O2 C2 C3 O3 2.0(2)
C1 C2 C3 O3 179.47(17)
O2 C2 C3 C4 -179.08(17)
C1 C2 C3 C4 -1.6(3)
O3 C3 C4 C5 -178.95(17)
C2 C3 C4 C5 2.3(3)
C3 C4 C5 C6 -1.1(3)
C3 C4 C5 C7 -174.14(18)
C4 C5 C6 C1 -0.7(3)
C7 C5 C6 C1 173.41(17)
C4 C5 C6 N1 179.38(16)
C7 C5 C6 N1 -6.5(2)
C2 C1 C6 C5 1.4(3)
C2 C1 C6 N1 -178.74(17)
C9 N1 C6 C5 -155.81(18)
C8 N1 C6 C5 -4.8(2)
C9 N1 C6 C1 24.3(3)
C8 N1 C6 C1 175.28(18)
C6 C5 C7 C21 139.16(17)
C4 C5 C7 C21 -47.3(3)
C6 C5 C7 C17 -104.92(18)
C4 C5 C7 C17 68.6(3)
C6 C5 C7 C8 14.21(19)
C4 C5 C7 C8 -172.26(18)
C9 N1 C8 C18 42.4(2)
C6 N1 C8 C18 -110.91(16)
C9 N1 C8 C7 166.69(16)
C6 N1 C8 C7 13.43(19)
C5 C7 C8 N1 -16.09(17)
C21 C7 C8 N1 -142.19(16)
C17 C7 C8 N1 103.47(17)
C5 C7 C8 C18 101.22(18)
C21 C7 C8 C18 -24.9(2)
C17 C7 C8 C18 -139.22(17)
C6 N1 C9 O4 -20.2(3)
C8 N1 C9 O4 -168.63(18)
C6 N1 C9 C10 161.55(17)
C8 N1 C9 C10 13.1(2)
O4 C9 C10 C11 139.0(2)
N1 C9 C10 C11 -42.6(2)
C12 O1 C11 C18 -66.1(2)
C12 O1 C11 C10 173.46(15)
C9 C10 C11 O1 135.19(17)
C9 C10 C11 C18 11.7(2)
C11 O1 C12 C13 88.4(2)
O1 C12 C13 C14 -66.2(3)
C12 C13 C14 C15 178.03(18)
C12 C13 C14 C19 -1.6(3)
C13 C14 C15 N2 -126.5(2)
C19 C14 C15 N2 53.1(2)
C16 N2 C15 C14 76.2(2)
C21 N2 C15 C14 -46.0(2)
C15 N2 C16 C17 -142.34(16)
C21 N2 C16 C17 -16.85(19)
N2 C16 C17 C7 36.98(19)
C5 C7 C17 C16 -166.93(16)
C21 C7 C17 C16 -42.54(18)
C8 C7 C17 C16 79.47(19)
O1 C11 C18 C19 55.2(2)
C10 C11 C18 C19 172.13(16)
O1 C11 C18 C8 -74.3(2)
C10 C11 C18 C8 42.6(2)
N1 C8 C18 C11 -71.10(18)
C7 C8 C18 C11 172.40(16)
N1 C8 C18 C19 156.43(15)
C7 C8 C18 C19 39.9(2)
C13 C14 C19 C18 58.8(2)
C15 C14 C19 C18 -120.85(18)
C13 C14 C19 C20 177.78(18)
C15 C14 C19 C20 -1.8(2)
C11 C18 C19 C14 -67.0(2)
C8 C18 C19 C14 60.0(2)
C11 C18 C19 C20 172.15(16)
C8 C18 C19 C20 -60.9(2)
C14 C19 C20 C21 -55.3(2)
C18 C19 C20 C21 68.71(19)
C19 C20 C21 N2 62.14(19)
C19 C20 C21 C7 -56.7(2)
C15 N2 C21 C20 -10.2(2)
C16 N2 C21 C20 -134.88(16)
C15 N2 C21 C7 114.96(17)
C16 N2 C21 C7 -9.72(19)
C5 C7 C21 C20 -84.8(2)
C17 C7 C21 C20 153.68(16)
C8 C7 C21 C20 33.8(2)
C5 C7 C21 N2 153.29(15)
C17 C7 C21 N2 31.71(18)
C8 C7 C21 N2 -88.21(18)
O6 C24 C25 C26 169.8(2)
O5 C24 C25 C26 -10.5(3)
O6 C24 C25 C30 -9.4(3)
O5 C24 C25 C30 170.23(19)
C30 C25 C26 C27 -0.4(3)
C24 C25 C26 C27 -179.63(18)
C25 C26 C27 C28 0.3(3)
C26 C27 C28 C29 -0.4(3)
C26 C27 C28 N3 176.51(17)
O7 N3 C28 C29 159.61(19)
O8 N3 C28 C29 -18.6(3)
O7 N3 C28 C27 -17.5(3)
O8 N3 C28 C27 164.33(18)
C27 C28 C29 C30 0.5(3)
N3 C28 C29 C30 -176.39(17)
C28 C29 C30 C25 -0.6(3)
C26 C25 C30 C29 0.5(3)
C24 C25 C30 C29 179.78(19)

loop_
_cod_related_entry_id
_cod_related_entry_database
_cod_related_entry_code
1 ChemSpider 21180730
